data_4325996
loop_
_publ_author_name
'Dongbin Dang'
'Guangshui Zheng'
'Yan Bai'
'Fan Yang'
'Hui Gao'
'Pengtao Ma'
'Jingyang Niu'

_publ_section_title
;
 Construction of Polyoxometalate-Based Inorganic-Organic Compounds Using
 Silver(I) Double Helicates as Secondary Building Blocks
;
_journal_name_full 'Inorganic Chemistry'
_journal_page_first 7907
_journal_page_last 7909
_journal_paper_doi 10.1021/ic200159w
_journal_volume 50
_journal_year 2011
_chemical_formula_sum 'C56 H63 Ag4 Mo12 N16 O44 P'
_chemical_formula_weight 3277.90
_chemical_name_systematic
; 
 ? 
;
_space_group_IT_number 2
_symmetry_cell_setting triclinic
_symmetry_space_group_name_Hall '-P 1'
_symmetry_space_group_name_H-M 'P -1'
_atom_sites_solution_hydrogens geom
_atom_sites_solution_primary direct
_atom_sites_solution_secondary difmap
_audit_creation_method SHELXL-97
_cell_angle_alpha 112.079(7)
_cell_angle_beta 105.530(8)
_cell_angle_gamma 104.096(5)
_cell_formula_units_Z 1
_cell_length_a 11.3822(9)
_cell_length_b 15.4636(12)
_cell_length_c 15.8905(19)
_cell_measurement_reflns_used 3651
_cell_measurement_temperature 273(2)
_cell_measurement_theta_max 0.00
_cell_measurement_theta_min 0.00
_cell_volume 2304.1(5)
_computing_cell_refinement 'Bruker SMART'
_computing_data_collection 'Bruker SMART'
_computing_data_reduction 'Bruker SAINT'
_computing_molecular_graphics 'Bruker SHELXTL'
_computing_publication_material 'Bruker SHELXTL'
_computing_structure_refinement 'SHELXL-97 (Sheldrick, 1997)'
_computing_structure_solution 'SHELXS-97 (Sheldrick, 1990)'
_diffrn_ambient_temperature 273(2)
_diffrn_measured_fraction_theta_full 0.996
_diffrn_measured_fraction_theta_max 0.996
_diffrn_measurement_device_type 'CCD area detector'
_diffrn_measurement_method 'phi and omega scans'
_diffrn_radiation_monochromator graphite
_diffrn_radiation_source 'fine-focus sealed tube'
_diffrn_radiation_type MoK\a
_diffrn_radiation_wavelength 0.71073
_diffrn_reflns_av_R_equivalents 0.0609
_diffrn_reflns_av_sigmaI/netI 0.0813
_diffrn_reflns_limit_h_max 13
_diffrn_reflns_limit_h_min -13
_diffrn_reflns_limit_k_max 18
_diffrn_reflns_limit_k_min -18
_diffrn_reflns_limit_l_max 18
_diffrn_reflns_limit_l_min -17
_diffrn_reflns_number 20876
_diffrn_reflns_theta_full 25.00
_diffrn_reflns_theta_max 25.00
_diffrn_reflns_theta_min 1.97
_exptl_absorpt_coefficient_mu 2.512
_exptl_absorpt_correction_T_max 0.7044
_exptl_absorpt_correction_T_min 0.6080
_exptl_absorpt_correction_type multi-scan
_exptl_crystal_density_diffrn 2.357
_exptl_crystal_F_000 1563
_exptl_crystal_size_max 0.22
_exptl_crystal_size_mid 0.18
_exptl_crystal_size_min 0.15
_refine_diff_density_max 1.833
_refine_diff_density_min -1.979
_refine_diff_density_rms 0.183
_refine_ls_extinction_method none
_refine_ls_goodness_of_fit_ref 1.038
_refine_ls_hydrogen_treatment constr
_refine_ls_matrix_type full
_refine_ls_number_parameters 633
_refine_ls_number_reflns 8072
_refine_ls_number_restraints 0
_refine_ls_restrained_S_all 1.038
_refine_ls_R_factor_all 0.1088
_refine_ls_R_factor_gt 0.0604
_refine_ls_shift/su_max 0.001
_refine_ls_shift/su_mean 0.000
_refine_ls_structure_factor_coef Fsqd
_refine_ls_weighting_details 'calc w=1/[\s^2^(Fo^2^)+(0.0850P)^2^+0.0000P] where P=(Fo^2^+2Fc^2^)/3'
_refine_ls_weighting_scheme calc
_refine_ls_wR_factor_gt 0.1471
_refine_ls_wR_factor_ref 0.1646
_reflns_number_gt 5090
_reflns_number_total 8072
_reflns_threshold_expression >2sigma(I)
_cod_data_source_file ic200159w_si_001_2.cif
_cod_data_source_block 2
_cod_original_cell_volume 2304.1(4)
_cod_database_code 4325996

loop_
_symmetry_equiv_pos_as_xyz
'x, y, z'
'-x, -y, -z'

loop_
_atom_site_label
_atom_site_type_symbol
_atom_site_fract_x
_atom_site_fract_y
_atom_site_fract_z
_atom_site_U_iso_or_equiv
_atom_site_adp_type
_atom_site_occupancy
_atom_site_symmetry_multiplicity
_atom_site_calc_flag
_atom_site_refinement_flags
_atom_site_disorder_assembly
_atom_site_disorder_group
P1 P 1.0000 1.5000 1.5000 0.0277(8) Uani 1 2 d S . .
Mo1 Mo 0.76198(9) 1.32085(8) 1.52030(8) 0.0494(3) Uani 1 1 d . . .
Mo2 Mo 0.66712(9) 1.38240(8) 1.32552(7) 0.0450(3) Uani 1 1 d . . .
Mo3 Mo 0.74968(8) 1.56311(7) 1.57178(7) 0.0384(3) Uani 1 1 d . . .
Mo4 Mo 0.91007(10) 1.54765(8) 1.29606(7) 0.0480(3) Uani 1 1 d . . .
Mo5 Mo 0.97466(10) 1.73481(7) 1.53461(7) 0.0420(3) Uani 1 1 d . . .
Mo6 Mo 1.08470(9) 1.69209(7) 1.74199(7) 0.0377(3) Uani 1 1 d . . .
O1 O 0.6522(8) 1.2416(6) 1.5331(7) 0.069(3) Uani 1 1 d . . .
O2 O 0.5128(7) 1.3255(6) 1.2424(5) 0.051(2) Uani 1 1 d . . .
O3 O 0.6336(7) 1.5930(6) 1.6038(6) 0.056(2) Uani 1 1 d . . .
O4 O 0.8677(8) 1.5711(7) 1.2008(5) 0.062(2) Uani 1 1 d . . .
O5 O 0.9670(8) 1.8447(6) 1.5507(7) 0.061(2) Uani 1 1 d . . .
O6 O 1.1207(7) 1.7791(6) 1.8553(5) 0.056(2) Uani 1 1 d . . .
O7 O 0.9090(8) 1.3830(8) 1.6470(6) 0.075(3) Uani 1 1 d . . .
O8 O 0.8530(7) 1.2470(7) 1.4706(6) 0.074(3) Uani 1 1 d . . .
O9 O 0.7280(10) 1.4419(6) 1.5769(6) 0.073(3) Uani 1 1 d . . .
O10 O 0.6680(10) 1.3053(6) 1.3972(6) 0.077(3) Uani 1 1 d . . .
O11 O 0.7405(9) 1.4742(7) 1.2866(8) 0.083(3) Uani 1 1 d . . .
O12 O 0.6588(10) 1.4820(6) 1.4303(5) 0.069(3) Uani 1 1 d . . .
O13 O 0.8954(7) 1.6340(7) 1.6922(6) 0.072(3) Uani 1 1 d . . .
O14 O 0.9264(9) 1.4256(7) 1.2388(9) 0.090(4) Uani 1 1 d . . .
O15 O 0.8214(7) 1.6705(7) 1.5427(6) 0.067(3) Uani 1 1 d . . .
O16 O 0.9043(7) 1.6628(7) 1.3997(6) 0.069(3) Uani 1 1 d . . .
O17 O 1.0668(7) 1.7629(7) 1.6699(6) 0.061(3) Uani 1 1 d . . .
O18 O 1.2491(9) 1.7001(7) 1.7421(8) 0.082(3) Uani 1 1 d . . .
O19 O 0.9662(11) 1.5853(9) 1.5595(9) 0.023(3) Uani 0.50 1 d P . .
O20 O 0.9780(11) 1.4176(9) 1.5316(9) 0.026(3) Uani 0.50 1 d P . .
O21 O 1.1421(11) 1.5404(9) 1.5119(9) 0.026(3) Uani 0.50 1 d P . .
O22 O 1.0925(11) 1.5489(9) 1.6141(8) 0.023(3) Uani 0.50 1 d P . .
Ag1 Ag 0.29001(8) 1.35178(6) 0.87925(6) 0.0425(2) Uani 1 1 d . . .
Ag2 Ag 0.16113(9) 1.01551(7) 0.80970(8) 0.0647(3) Uani 1 1 d . . .
N1 N 0.3810(8) 1.3517(6) 0.7697(6) 0.037(2) Uani 1 1 d . . .
N2 N 0.1738(8) 1.1895(6) 0.7295(6) 0.035(2) Uani 1 1 d . . .
N3 N 0.0881(9) 1.1036(6) 0.7224(6) 0.040(2) Uani 1 1 d . . .
N4 N -0.0609(8) 0.9611(6) 0.7490(6) 0.037(2) Uani 1 1 d . . .
N5 N 0.3621(9) 1.0128(8) 0.8492(9) 0.066(3) Uani 1 1 d . . .
N6 N 0.3261(10) 1.1805(7) 0.9568(7) 0.054(3) Uani 1 1 d . . .
N7 N 0.3040(9) 1.2674(8) 0.9830(7) 0.055(3) Uani 1 1 d . . .
N8 N 0.2288(9) 1.4252(8) 1.0030(7) 0.053(3) Uani 1 1 d . . .
C1 C 0.4663(10) 1.4346(9) 0.7800(8) 0.044(3) Uani 1 1 d . . .
H1A H 0.5021 1.4926 0.8409 0.053 Uiso 1 1 calc R . .
C2 C 0.5058(10) 1.4410(8) 0.7063(8) 0.039(3) Uani 1 1 d . . .
H2A H 0.5648 1.5014 0.7170 0.046 Uiso 1 1 calc R . .
C3 C 0.4543(10) 1.3544(9) 0.6165(9) 0.048(3) Uani 1 1 d . . .
H3A H 0.4777 1.3539 0.5646 0.057 Uiso 1 1 calc R . .
C4 C 0.3664(11) 1.2682(9) 0.6070(8) 0.042(3) Uani 1 1 d . . .
H4A H 0.3309 1.2089 0.5472 0.051 Uiso 1 1 calc R . .
C5 C 0.3301(10) 1.2669(8) 0.6811(7) 0.035(2) Uani 1 1 d . . .
C6 C 0.2311(10) 1.1741(8) 0.6673(8) 0.040(3) Uani 1 1 d . . .
C7 C 0.2064(13) 1.0744(8) 0.5896(9) 0.064(4) Uani 1 1 d . . .
H7A H 0.1397 1.0232 0.5903 0.096 Uiso 1 1 calc R . .
H7B H 0.2865 1.0621 0.6015 0.096 Uiso 1 1 calc R . .
H7C H 0.1770 1.0725 0.5262 0.096 Uiso 1 1 calc R . .
C8 C -0.0348(10) 1.0900(8) 0.6968(8) 0.040(3) Uani 1 1 d . . .
C9 C -0.0903(12) 1.1559(9) 0.6618(10) 0.057(3) Uani 1 1 d . . .
H9A H -0.0200 1.2077 0.6649 0.085 Uiso 1 1 calc R . .
H9B H -0.1313 1.1865 0.7036 0.085 Uiso 1 1 calc R . .
H9C H -0.1547 1.1151 0.5948 0.085 Uiso 1 1 calc R . .
C10 C -0.1192(9) 1.0025(8) 0.6996(7) 0.036(2) Uani 1 1 d . . .
C11 C -0.2559(10) 0.9664(8) 0.6525(7) 0.042(3) Uani 1 1 d . . .
H11A H -0.2956 0.9966 0.6191 0.051 Uiso 1 1 calc R . .
C12 C -0.3332(11) 0.8823(9) 0.6567(8) 0.052(3) Uani 1 1 d . . .
H12A H -0.4249 0.8564 0.6262 0.062 Uiso 1 1 calc R . .
C13 C -0.2716(10) 0.8406(8) 0.7057(8) 0.043(3) Uani 1 1 d . . .
H13A H -0.3206 0.7851 0.7088 0.051 Uiso 1 1 calc R . .
C14 C -0.1360(11) 0.8808(8) 0.7510(8) 0.044(3) Uani 1 1 d . . .
H14A H -0.0947 0.8512 0.7843 0.053 Uiso 1 1 calc R . .
C15 C 0.3843(12) 0.9288(11) 0.8022(13) 0.087(5) Uani 1 1 d . . .
H15A H 0.3163 0.8753 0.7442 0.105 Uiso 1 1 calc R . .
C16 C 0.5036(14) 0.9184(12) 0.8365(16) 0.112(7) Uani 1 1 d . . .
H16A H 0.5128 0.8577 0.8052 0.134 Uiso 1 1 calc R . .
C17 C 0.6080(14) 1.0007(13) 0.9181(17) 0.131(9) Uani 1 1 d . . .
H17A H 0.6894 0.9970 0.9430 0.157 Uiso 1 1 calc R . .
C18 C 0.5873(12) 1.0903(12) 0.9627(14) 0.100(6) Uani 1 1 d . . .
H18A H 0.6561 1.1477 1.0166 0.119 Uiso 1 1 calc R . .
C19 C 0.4645(12) 1.0922(11) 0.9258(11) 0.073(4) Uani 1 1 d . . .
C20 C 0.4423(12) 1.1889(11) 0.9699(10) 0.066(4) Uani 1 1 d . . .
C21 C 0.5615(13) 1.2866(10) 1.0248(10) 0.077(4) Uani 1 1 d . . .
H21A H 0.5348 1.3422 1.0491 0.116 Uiso 1 1 calc R . .
H21B H 0.6026 1.2933 0.9809 0.116 Uiso 1 1 calc R . .
H21C H 0.6232 1.2867 1.0796 0.116 Uiso 1 1 calc R . .
C22 C 0.2386(13) 1.2864(13) 1.0379(11) 0.071(4) Uani 1 1 d . . .
C23 C 0.2025(16) 1.2227(19) 1.0871(16) 0.151(10) Uani 1 1 d . . .
H23A H 0.2272 1.1656 1.0648 0.226 Uiso 1 1 calc R . .
H23B H 0.1090 1.1994 1.0699 0.226 Uiso 1 1 calc R . .
H23C H 0.2486 1.2628 1.1577 0.226 Uiso 1 1 calc R . .
C24 C 0.2109(11) 1.3789(11) 1.0586(9) 0.060(4) Uani 1 1 d . . .
C25 C 0.1687(15) 1.4175(17) 1.1316(12) 0.088(5) Uani 1 1 d . . .
H25A H 0.1525 1.3833 1.1671 0.106 Uiso 1 1 calc R . .
C26 C 0.1493(19) 1.509(2) 1.1541(14) 0.149(12) Uani 1 1 d . . .
H26A H 0.1252 1.5378 1.2063 0.179 Uiso 1 1 calc R . .
C27 C 0.1667(17) 1.5538(17) 1.0974(13) 0.122(8) Uani 1 1 d . . .
H27A H 0.1536 1.6136 1.1091 0.146 Uiso 1 1 calc R . .
C28 C 0.2045(14) 1.5089(11) 1.0217(10) 0.078(4) Uani 1 1 d . . .
H28A H 0.2133 1.5388 0.9815 0.094 Uiso 1 1 calc R . .
O1W O 0.533(3) 1.097(3) 1.604(3) 0.117(11) Uiso 0.37 1 d P A 1
O2W O 0.501(5) 0.975(4) 1.470(3) 0.092(14) Uiso 0.25 1 d P . 2
O3W O 0.612(6) 1.170(4) 1.746(4) 0.12(2) Uiso 0.25 1 d P B 1
O4W O 0.826(7) 1.206(5) 1.888(5) 0.15(3) Uiso 0.25 1 d P C 3
O5W O 0.073(3) 0.990(3) 0.978(2) 0.065(9) Uiso 0.25 1 d P D 2
O6W O 0.886(5) 1.204(4) 1.918(4) 0.088(14) Uiso 0.25 1 d P . 2
O7W O -0.105(6) 1.145(5) 0.934(4) 0.052(16) Uiso 0.13 1 d P . 2
O8W O 0.561(6) 1.175(5) 1.771(5) 0.13(2) Uiso 0.25 1 d P E 2

loop_
_atom_site_aniso_label
_atom_site_aniso_U_11
_atom_site_aniso_U_22
_atom_site_aniso_U_33
_atom_site_aniso_U_23
_atom_site_aniso_U_13
_atom_site_aniso_U_12
P1 0.0268(18) 0.030(2) 0.0301(19) 0.0170(17) 0.0148(15) 0.0094(16)
Mo1 0.0355(5) 0.0540(7) 0.0791(8) 0.0495(6) 0.0300(5) 0.0118(5)
Mo2 0.0250(5) 0.0515(6) 0.0459(6) 0.0174(5) 0.0089(4) 0.0100(4)
Mo3 0.0294(5) 0.0418(6) 0.0418(5) 0.0134(5) 0.0199(4) 0.0144(4)
Mo4 0.0612(7) 0.0519(7) 0.0448(6) 0.0368(5) 0.0198(5) 0.0220(5)
Mo5 0.0654(7) 0.0338(5) 0.0489(6) 0.0268(5) 0.0359(5) 0.0275(5)
Mo6 0.0405(5) 0.0366(5) 0.0345(5) 0.0118(4) 0.0198(4) 0.0152(4)
O1 0.063(5) 0.057(5) 0.113(7) 0.057(6) 0.057(5) 0.015(4)
O2 0.034(4) 0.059(5) 0.051(5) 0.020(4) 0.009(4) 0.019(4)
O3 0.046(5) 0.069(6) 0.075(6) 0.034(5) 0.043(4) 0.035(4)
O4 0.083(6) 0.080(6) 0.037(4) 0.040(5) 0.022(4) 0.038(5)
O5 0.076(6) 0.035(4) 0.097(6) 0.040(5) 0.044(5) 0.033(4)
O6 0.051(5) 0.052(5) 0.040(4) 0.006(4) 0.016(4) 0.006(4)
O7 0.050(5) 0.108(8) 0.047(5) 0.008(5) 0.027(4) 0.039(5)
O8 0.036(4) 0.108(8) 0.040(5) -0.001(5) 0.014(4) 0.026(5)
O9 0.122(8) 0.049(5) 0.041(5) 0.019(4) 0.018(5) 0.042(5)
O10 0.134(8) 0.040(5) 0.054(5) 0.019(4) 0.027(5) 0.044(5)
O11 0.079(6) 0.056(6) 0.169(10) 0.068(7) 0.090(7) 0.044(5)
O12 0.127(8) 0.037(5) 0.041(4) 0.020(4) 0.022(5) 0.036(5)
O13 0.041(5) 0.106(7) 0.055(5) 0.063(5) 0.003(4) -0.014(5)
O14 0.085(7) 0.065(6) 0.210(12) 0.096(7) 0.116(8) 0.058(5)
O15 0.037(4) 0.098(7) 0.057(5) 0.058(5) 0.006(4) -0.006(4)
O16 0.033(4) 0.103(7) 0.042(4) 0.007(5) 0.014(4) 0.023(5)
O17 0.033(4) 0.091(6) 0.052(5) 0.052(5) 0.007(4) -0.006(4)
O18 0.079(6) 0.063(6) 0.173(10) 0.078(7) 0.096(7) 0.049(5)
O19 0.023(6) 0.026(7) 0.035(7) 0.017(6) 0.019(6) 0.020(6)
O20 0.019(6) 0.027(7) 0.043(8) 0.024(6) 0.020(6) 0.008(5)
O21 0.017(6) 0.032(7) 0.038(7) 0.023(6) 0.019(6) 0.006(5)
O22 0.024(6) 0.028(7) 0.016(6) 0.011(5) 0.011(5) 0.006(5)
Ag1 0.0566(5) 0.0438(5) 0.0382(5) 0.0236(4) 0.0269(4) 0.0210(4)
Ag2 0.0386(5) 0.0567(6) 0.0937(8) 0.0502(6) 0.0063(5) 0.0088(4)
N1 0.037(5) 0.040(5) 0.037(5) 0.024(4) 0.016(4) 0.011(4)
N2 0.037(5) 0.026(5) 0.039(5) 0.016(4) 0.015(4) 0.006(4)
N3 0.050(6) 0.035(5) 0.042(5) 0.023(4) 0.022(4) 0.015(4)
N4 0.037(5) 0.034(5) 0.048(5) 0.022(4) 0.025(4) 0.014(4)
N5 0.037(6) 0.038(6) 0.100(9) 0.038(6) 0.004(6) -0.004(5)
N6 0.053(7) 0.042(6) 0.066(7) 0.040(5) 0.008(5) 0.011(5)
N7 0.050(6) 0.059(7) 0.056(6) 0.037(6) 0.016(5) 0.012(5)
N8 0.052(6) 0.064(7) 0.035(5) 0.023(5) 0.015(5) 0.014(5)
C1 0.044(6) 0.042(7) 0.042(6) 0.017(6) 0.015(5) 0.017(5)
C2 0.040(6) 0.042(7) 0.055(7) 0.037(6) 0.025(6) 0.021(5)
C3 0.046(7) 0.067(9) 0.056(8) 0.045(7) 0.026(6) 0.031(6)
C4 0.053(7) 0.046(7) 0.043(6) 0.027(6) 0.030(6) 0.021(6)
C5 0.044(6) 0.037(6) 0.033(6) 0.019(5) 0.021(5) 0.021(5)
C6 0.041(6) 0.047(7) 0.052(7) 0.032(6) 0.025(5) 0.024(5)
C7 0.084(10) 0.034(7) 0.058(8) 0.007(6) 0.040(7) 0.009(6)
C8 0.037(6) 0.043(7) 0.041(6) 0.025(5) 0.014(5) 0.012(5)
C9 0.051(7) 0.059(8) 0.081(9) 0.049(8) 0.030(7) 0.025(6)
C10 0.032(6) 0.042(6) 0.032(6) 0.018(5) 0.014(5) 0.007(5)
C11 0.035(6) 0.048(7) 0.036(6) 0.021(5) 0.009(5) 0.007(5)
C12 0.037(6) 0.054(8) 0.048(7) 0.017(6) 0.016(5) 0.002(6)
C13 0.039(6) 0.038(6) 0.051(7) 0.023(6) 0.025(5) 0.005(5)
C14 0.055(7) 0.047(7) 0.052(7) 0.030(6) 0.035(6) 0.028(6)
C15 0.038(7) 0.051(9) 0.150(15) 0.053(10) 0.009(9) 0.003(6)
C16 0.050(9) 0.068(11) 0.21(2) 0.075(13) 0.034(11) 0.009(8)
C17 0.042(9) 0.063(11) 0.24(2) 0.067(14) 0.005(12) 0.008(8)
C18 0.026(7) 0.079(11) 0.155(16) 0.065(12) -0.012(8) -0.004(7)
C19 0.045(7) 0.068(10) 0.100(11) 0.058(9) 0.000(7) 0.016(7)
C20 0.039(7) 0.072(10) 0.075(9) 0.048(8) -0.002(7) 0.007(7)
C21 0.058(8) 0.068(10) 0.066(9) 0.020(8) 0.011(7) -0.002(7)
C22 0.051(8) 0.118(13) 0.077(10) 0.078(10) 0.032(7) 0.028(8)
C23 0.077(12) 0.28(3) 0.21(2) 0.22(2) 0.084(14) 0.061(15)
C24 0.040(7) 0.090(11) 0.049(8) 0.040(8) 0.017(6) 0.011(7)
C25 0.064(10) 0.146(18) 0.064(10) 0.049(11) 0.045(8) 0.034(11)
C26 0.084(13) 0.22(3) 0.072(12) 0.000(15) 0.073(11) 0.007(15)
C27 0.092(13) 0.152(19) 0.096(13) 0.006(13) 0.068(12) 0.059(13)
C28 0.082(10) 0.060(10) 0.065(9) -0.001(8) 0.033(8) 0.030(8)

loop_
_atom_type_symbol
_atom_type_description
_atom_type_scat_dispersion_real
_atom_type_scat_dispersion_imag
_atom_type_scat_source
C C 0.0033 0.0016 'International Tables Vol C Tables 4.2.6.8 and 6.1.1.4'
H H 0.0000 0.0000 'International Tables Vol C Tables 4.2.6.8 and 6.1.1.4'
N N 0.0061 0.0033 'International Tables Vol C Tables 4.2.6.8 and 6.1.1.4'
O O 0.0106 0.0060 'International Tables Vol C Tables 4.2.6.8 and 6.1.1.4'
P P 0.1023 0.0942 'International Tables Vol C Tables 4.2.6.8 and 6.1.1.4'
Mo Mo -1.6832 0.6857 'International Tables Vol C Tables 4.2.6.8 and 6.1.1.4'
Ag Ag -0.8971 1.1015 'International Tables Vol C Tables 4.2.6.8 and 6.1.1.4'

loop_
_geom_angle_atom_site_label_1
_geom_angle_atom_site_label_2
_geom_angle_atom_site_label_3
_geom_angle
_geom_angle_site_symmetry_1
_geom_angle_site_symmetry_3
O19 P1 O19 180.000(13) . 2_788
O19 P1 O21 110.1(7) . .
O19 P1 O21 69.9(7) 2_788 .
O19 P1 O21 69.9(7) . 2_788
O19 P1 O21 110.1(7) 2_788 2_788
O21 P1 O21 180.000(5) . 2_788
O19 P1 O20 69.0(6) . 2_788
O19 P1 O20 111.0(6) 2_788 2_788
O21 P1 O20 69.9(6) . 2_788
O21 P1 O20 110.1(6) 2_788 2_788
O19 P1 O20 111.0(6) . .
O19 P1 O20 69.0(6) 2_788 .
O21 P1 O20 110.1(6) . .
O21 P1 O20 69.9(6) 2_788 .
O20 P1 O20 180.000(8) 2_788 .
O19 P1 O22 70.8(6) . .
O19 P1 O22 109.2(6) 2_788 .
O21 P1 O22 72.0(6) . .
O21 P1 O22 108.0(6) 2_788 .
O20 P1 O22 108.3(6) 2_788 .
O20 P1 O22 71.7(6) . .
O19 P1 O22 109.2(6) . 2_788
O19 P1 O22 70.8(6) 2_788 2_788
O21 P1 O22 108.0(6) . 2_788
O21 P1 O22 72.0(6) 2_788 2_788
O20 P1 O22 71.7(6) 2_788 2_788
O20 P1 O22 108.3(6) . 2_788
O22 P1 O22 180.000(7) . 2_788
O1 Mo1 O8 103.4(5) . .
O1 Mo1 O10 102.1(5) . .
O8 Mo1 O10 92.0(4) . .
O1 Mo1 O7 101.5(4) . .
O8 Mo1 O7 86.5(3) . .
O10 Mo1 O7 156.0(5) . .
O1 Mo1 O9 100.6(4) . .
O8 Mo1 O9 155.7(5) . .
O10 Mo1 O9 87.1(4) . .
O7 Mo1 O9 84.6(4) . .
O1 Mo1 O21 158.6(4) . 2_788
O8 Mo1 O21 94.6(4) . 2_788
O10 Mo1 O21 65.4(4) . 2_788
O7 Mo1 O21 90.9(4) . 2_788
O9 Mo1 O21 63.0(4) . 2_788
O1 Mo1 O20 159.6(4) . .
O8 Mo1 O20 63.7(4) . .
O10 Mo1 O20 94.4(4) . .
O7 Mo1 O20 63.5(4) . .
O9 Mo1 O20 92.1(4) . .
O21 Mo1 O20 41.4(4) 2_788 .
O2 Mo2 O12 103.0(4) . .
O2 Mo2 O11 101.4(4) . .
O12 Mo2 O11 92.1(4) . .
O2 Mo2 O10 101.8(4) . .
O12 Mo2 O10 87.8(4) . .
O11 Mo2 O10 156.2(5) . .
O2 Mo2 O18 101.3(4) . 2_788
O12 Mo2 O18 155.5(4) . 2_788
O11 Mo2 O18 85.9(4) . 2_788
O10 Mo2 O18 84.5(4) . 2_788
O2 Mo2 O22 156.7(4) . 2_788
O12 Mo2 O22 95.7(4) . 2_788
O11 Mo2 O22 63.7(4) . 2_788
O10 Mo2 O22 92.6(4) . 2_788
O18 Mo2 O22 61.6(4) 2_788 2_788
O2 Mo2 O21 159.7(4) . 2_788
O12 Mo2 O21 64.1(4) . 2_788
O11 Mo2 O21 95.0(4) . 2_788
O10 Mo2 O21 63.6(4) . 2_788
O18 Mo2 O21 91.7(4) 2_788 2_788
O22 Mo2 O21 43.5(4) 2_788 2_788
O3 Mo3 O13 102.1(4) . .
O3 Mo3 O9 102.6(4) . .
O13 Mo3 O9 91.3(4) . .
O3 Mo3 O12 102.2(4) . .
O13 Mo3 O12 155.5(4) . .
O9 Mo3 O12 86.8(3) . .
O3 Mo3 O15 101.2(4) . .
O13 Mo3 O15 87.1(3) . .
O9 Mo3 O15 156.0(4) . .
O12 Mo3 O15 84.9(4) . .
O3 Mo3 O21 159.6(4) . 2_788
O13 Mo3 O21 93.5(4) . 2_788
O9 Mo3 O21 63.6(4) . 2_788
O12 Mo3 O21 63.9(4) . 2_788
O15 Mo3 O21 92.6(4) . 2_788
O3 Mo3 O19 159.2(4) . .
O13 Mo3 O19 64.9(4) . .
O9 Mo3 O19 94.2(4) . .
O12 Mo3 O19 90.9(4) . .
O15 Mo3 O19 63.5(4) . .
O21 Mo3 O19 41.1(4) 2_788 .
O4 Mo4 O14 101.8(5) . .
O4 Mo4 O7 101.1(4) . 2_788
O14 Mo4 O7 91.7(4) . 2_788
O4 Mo4 O11 101.6(5) . .
O14 Mo4 O11 87.9(4) . .
O7 Mo4 O11 156.8(4) 2_788 .
O4 Mo4 O16 101.1(4) . .
O14 Mo4 O16 156.9(5) . .
O7 Mo4 O16 86.4(3) 2_788 .
O11 Mo4 O16 85.0(4) . .
O4 Mo4 O22 158.0(4) . 2_788
O14 Mo4 O22 63.5(4) . 2_788
O7 Mo4 O22 95.9(4) 2_788 2_788
O11 Mo4 O22 63.3(4) . 2_788
O16 Mo4 O22 93.8(4) . 2_788
O4 Mo4 O20 158.2(4) . 2_788
O14 Mo4 O20 95.1(5) . 2_788
O7 Mo4 O20 64.4(4) 2_788 2_788
O11 Mo4 O20 92.5(4) . 2_788
O16 Mo4 O20 63.4(4) . 2_788
O22 Mo4 O20 43.8(4) 2_788 2_788
O5 Mo5 O16 101.1(5) . .
O5 Mo5 O15 102.7(4) . .
O16 Mo5 O15 92.7(4) . .
O5 Mo5 O8 101.3(4) . 2_788
O16 Mo5 O8 87.1(3) . 2_788
O15 Mo5 O8 155.5(4) . 2_788
O5 Mo5 O17 102.0(4) . .
O16 Mo5 O17 156.5(4) . .
O15 Mo5 O17 86.7(3) . .
O8 Mo5 O17 83.9(3) 2_788 .
O5 Mo5 O20 158.4(4) . 2_788
O16 Mo5 O20 65.2(4) . 2_788
O15 Mo5 O20 94.9(4) . 2_788
O8 Mo5 O20 62.9(4) 2_788 2_788
O17 Mo5 O20 91.4(4) . 2_788
O5 Mo5 O19 160.5(4) . .
O16 Mo5 O19 94.4(4) . .
O15 Mo5 O19 64.6(4) . .
O8 Mo5 O19 91.0(4) 2_788 .
O17 Mo5 O19 64.2(4) . .
O20 Mo5 O19 40.9(4) 2_788 .
O6 Mo6 O18 102.8(4) . .
O6 Mo6 O17 102.2(4) . .
O18 Mo6 O17 91.9(4) . .
O6 Mo6 O13 100.6(4) . .
O18 Mo6 O13 156.0(5) . .
O17 Mo6 O13 88.0(3) . .
O6 Mo6 O14 101.2(5) . 2_788
O18 Mo6 O14 86.7(3) . 2_788
O17 Mo6 O14 156.3(5) . 2_788
O13 Mo6 O14 83.9(4) . 2_788
O6 Mo6 O22 157.8(4) . .
O18 Mo6 O22 63.2(4) . .
O17 Mo6 O22 95.7(4) . .
O13 Mo6 O22 92.9(4) . .
O14 Mo6 O22 62.6(4) 2_788 .
O6 Mo6 O19 158.9(4) . .
O18 Mo6 O19 94.4(4) . .
O17 Mo6 O19 64.8(4) . .
O13 Mo6 O19 63.9(4) . .
O14 Mo6 O19 91.7(5) 2_788 .
O22 Mo6 O19 43.0(4) . .
Mo4 O7 Mo1 139.8(5) 2_788 .
Mo1 O8 Mo5 140.5(6) . 2_788
Mo3 O9 Mo1 139.9(6) . .
Mo1 O10 Mo2 139.0(5) . .
Mo2 O11 Mo4 139.3(5) . .
Mo2 O12 Mo3 140.4(5) . .
Mo3 O13 Mo6 139.4(5) . .
Mo4 O14 Mo6 139.3(6) . 2_788
Mo5 O15 Mo3 139.6(5) . .
Mo5 O16 Mo4 139.2(5) . .
Mo6 O17 Mo5 138.5(5) . .
Mo6 O18 Mo2 140.3(6) . 2_788
P1 O19 O20 55.9(6) . 2_788
P1 O19 O21 55.1(5) . 2_788
O20 O19 O21 92.4(8) 2_788 2_788
P1 O19 O22 56.6(5) . .
O20 O19 O22 91.8(7) 2_788 .
O21 O19 O22 90.6(7) 2_788 .
P1 O19 Mo5 124.8(6) . .
O20 O19 Mo5 68.9(5) 2_788 .
O21 O19 Mo5 131.2(7) 2_788 .
O22 O19 Mo5 132.6(7) . .
P1 O19 Mo3 124.3(6) . .
O20 O19 Mo3 134.4(7) 2_788 .
O21 O19 Mo3 69.2(5) 2_788 .
O22 O19 Mo3 128.2(7) . .
Mo5 O19 Mo3 91.9(4) . .
P1 O19 Mo6 123.1(6) . .
O20 O19 Mo6 128.8(7) 2_788 .
O21 O19 Mo6 131.2(7) 2_788 .
O22 O19 Mo6 66.5(5) . .
Mo5 O19 Mo6 91.9(4) . .
Mo3 O19 Mo6 91.2(4) . .
P1 O20 O19 55.1(5) . 2_788
P1 O20 O21 54.8(5) . 2_788
O19 O20 O21 91.6(8) 2_788 2_788
P1 O20 Mo5 125.3(6) . 2_788
O19 O20 Mo5 70.2(6) 2_788 2_788
O21 O20 Mo5 135.6(7) 2_788 2_788
P1 O20 Mo1 123.7(6) . .
O19 O20 Mo1 130.7(7) 2_788 .
O21 O20 Mo1 69.0(5) 2_788 .
Mo5 O20 Mo1 92.3(4) 2_788 .
P1 O20 Mo4 122.4(6) . 2_788
O19 O20 Mo4 132.7(7) 2_788 2_788
O21 O20 Mo4 127.2(7) 2_788 2_788
Mo5 O20 Mo4 91.9(4) 2_788 2_788
Mo1 O20 Mo4 91.9(4) . 2_788
P1 O21 O19 55.0(5) . 2_788
P1 O21 O20 55.4(5) . 2_788
O19 O21 O20 92.2(7) 2_788 2_788
P1 O21 Mo1 124.9(6) . 2_788
O19 O21 Mo1 136.0(7) 2_788 2_788
O20 O21 Mo1 69.6(5) 2_788 2_788
P1 O21 Mo3 124.6(7) . 2_788
O19 O21 Mo3 69.7(5) 2_788 2_788
O20 O21 Mo3 132.1(7) 2_788 2_788
Mo1 O21 Mo3 92.9(4) 2_788 2_788
P1 O21 Mo2 122.4(6) . 2_788
O19 O21 Mo2 127.5(7) 2_788 2_788
O20 O21 Mo2 131.8(8) 2_788 2_788
Mo1 O21 Mo2 91.4(4) 2_788 2_788
Mo3 O21 Mo2 91.1(4) 2_788 2_788
P1 O22 O19 52.6(5) . .
P1 O22 Mo6 123.1(6) . .
O19 O22 Mo6 70.5(5) . .
P1 O22 Mo4 122.0(6) . 2_788
O19 O22 Mo4 130.0(7) . 2_788
Mo6 O22 Mo4 94.1(4) . 2_788
P1 O22 Mo2 121.9(6) . 2_788
O19 O22 Mo2 133.6(7) . 2_788
Mo6 O22 Mo2 94.6(4) . 2_788
Mo4 O22 Mo2 93.5(4) 2_788 2_788
N1 Ag1 N8 153.9(4) . .
N1 Ag1 N2 70.7(3) . .
N8 Ag1 N2 130.3(3) . .
N1 Ag1 N7 130.8(3) . .
N8 Ag1 N7 70.2(4) . .
N2 Ag1 N7 91.0(3) . .
N5 Ag2 N4 160.4(3) . .
N5 Ag2 N3 123.4(3) . .
N4 Ag2 N3 70.0(3) . .
N5 Ag2 N6 69.7(4) . .
N4 Ag2 N6 127.6(3) . .
N3 Ag2 N6 90.8(3) . .
C1 N1 C5 117.5(9) . .
C1 N1 Ag1 123.3(7) . .
C5 N1 Ag1 118.2(6) . .
C6 N2 N3 116.1(9) . .
C6 N2 Ag1 114.7(7) . .
N3 N2 Ag1 124.6(6) . .
C8 N3 N2 117.6(9) . .
C8 N3 Ag2 115.8(7) . .
N2 N3 Ag2 122.7(6) . .
C10 N4 C14 119.0(9) . .
C10 N4 Ag2 118.6(7) . .
C14 N4 Ag2 121.9(7) . .
C19 N5 C15 117.3(11) . .
C19 N5 Ag2 120.4(10) . .
C15 N5 Ag2 122.1(8) . .
C20 N6 N7 116.5(10) . .
C20 N6 Ag2 111.9(9) . .
N7 N6 Ag2 122.6(7) . .
C22 N7 N6 119.5(12) . .
C22 N7 Ag1 112.8(9) . .
N6 N7 Ag1 122.2(8) . .
C28 N8 C24 118.5(12) . .
C28 N8 Ag1 123.6(9) . .
C24 N8 Ag1 117.8(9) . .
N1 C1 C2 124.7(11) . .
N1 C1 H1A 117.6 . .
C2 C1 H1A 117.6 . .
C3 C2 C1 117.5(10) . .
C3 C2 H2A 121.2 . .
C1 C2 H2A 121.2 . .
C2 C3 C4 117.2(11) . .
C2 C3 H3A 121.4 . .
C4 C3 H3A 121.4 . .
C5 C4 C3 122.6(11) . .
C5 C4 H4A 118.7 . .
C3 C4 H4A 118.7 . .
C4 C5 N1 120.4(10) . .
C4 C5 C6 121.4(10) . .
N1 C5 C6 118.1(9) . .
N2 C6 C7 124.7(10) . .
N2 C6 C5 115.2(10) . .
C7 C6 C5 120.1(10) . .
C6 C7 H7A 109.5 . .
C6 C7 H7B 109.5 . .
H7A C7 H7B 109.5 . .
C6 C7 H7C 109.5 . .
H7A C7 H7C 109.5 . .
H7B C7 H7C 109.5 . .
N3 C8 C10 115.2(9) . .
N3 C8 C9 122.4(10) . .
C10 C8 C9 122.4(9) . .
C8 C9 H9A 109.5 . .
C8 C9 H9B 109.5 . .
H9A C9 H9B 109.5 . .
C8 C9 H9C 109.5 . .
H9A C9 H9C 109.5 . .
H9B C9 H9C 109.5 . .
N4 C10 C11 121.6(10) . .
N4 C10 C8 118.3(9) . .
C11 C10 C8 120.0(9) . .
C10 C11 C12 118.2(10) . .
C10 C11 H11A 120.9 . .
C12 C11 H11A 120.9 . .
C13 C12 C11 119.0(10) . .
C13 C12 H12A 120.5 . .
C11 C12 H12A 120.5 . .
C12 C13 C14 119.6(10) . .
C12 C13 H13A 120.2 . .
C14 C13 H13A 120.2 . .
N4 C14 C13 122.6(10) . .
N4 C14 H14A 118.7 . .
C13 C14 H14A 118.7 . .
N5 C15 C16 123.3(14) . .
N5 C15 H15A 118.3 . .
C16 C15 H15A 118.3 . .
C17 C16 C15 118.3(17) . .
C17 C16 H16A 120.8 . .
C15 C16 H16A 120.8 . .
C16 C17 C18 118.1(15) . .
C16 C17 H17A 121.0 . .
C18 C17 H17A 121.0 . .
C19 C18 C17 119.4(14) . .
C19 C18 H18A 120.3 . .
C17 C18 H18A 120.3 . .
N5 C19 C18 123.2(15) . .
N5 C19 C20 116.7(11) . .
C18 C19 C20 120.1(13) . .
N6 C20 C21 125.7(14) . .
N6 C20 C19 116.9(11) . .
C21 C20 C19 117.4(12) . .
C20 C21 H21A 109.5 . .
C20 C21 H21B 109.5 . .
H21A C21 H21B 109.5 . .
C20 C21 H21C 109.5 . .
H21A C21 H21C 109.5 . .
H21B C21 H21C 109.5 . .
N7 C22 C24 116.8(12) . .
N7 C22 C23 122.0(16) . .
C24 C22 C23 121.0(15) . .
C22 C23 H23A 109.5 . .
C22 C23 H23B 109.5 . .
H23A C23 H23B 109.5 . .
C22 C23 H23C 109.5 . .
H23A C23 H23C 109.5 . .
H23B C23 H23C 109.5 . .
N8 C24 C25 120.4(15) . .
N8 C24 C22 118.3(12) . .
C25 C24 C22 121.3(14) . .
C24 C25 C26 120.6(17) . .
C24 C25 H25A 119.7 . .
C26 C25 H25A 119.7 . .
C27 C26 C25 118.0(15) . .
C27 C26 H26A 121.0 . .
C25 C26 H26A 121.0 . .
C26 C27 C28 119(2) . .
C26 C27 H27A 120.7 . .
C28 C27 H27A 120.7 . .
N8 C28 C27 123.7(18) . .
N8 C28 H28A 118.2 . .
C27 C28 H28A 118.2 . .

loop_
_geom_bond_atom_site_label_1
_geom_bond_atom_site_label_2
_geom_bond_distance
_geom_bond_site_symmetry_2
P1 O19 1.513(11) .
P1 O19 1.513(11) 2_788
P1 O21 1.516(11) .
P1 O21 1.516(11) 2_788
P1 O20 1.527(11) 2_788
P1 O20 1.527(11) .
P1 O22 1.589(11) .
P1 O22 1.589(11) 2_788
Mo1 O1 1.637(7) .
Mo1 O8 1.827(8) .
Mo1 O10 1.852(8) .
Mo1 O7 1.933(8) .
Mo1 O9 1.934(8) .
Mo1 O21 2.458(12) 2_788
Mo1 O20 2.467(11) .
Mo2 O2 1.654(7) .
Mo2 O12 1.839(8) .
Mo2 O11 1.859(9) .
Mo2 O10 1.934(9) .
Mo2 O18 1.950(9) 2_788
Mo2 O22 2.439(11) 2_788
Mo2 O21 2.495(12) 2_788
Mo3 O3 1.642(7) .
Mo3 O13 1.858(7) .
Mo3 O9 1.865(8) .
Mo3 O12 1.924(8) .
Mo3 O15 1.938(8) .
Mo3 O21 2.466(12) 2_788
Mo3 O19 2.474(11) .
Mo4 O4 1.663(7) .
Mo4 O14 1.843(9) .
Mo4 O7 1.845(8) 2_788
Mo4 O11 1.919(8) .
Mo4 O16 1.949(8) .
Mo4 O22 2.423(11) 2_788
Mo4 O20 2.470(12) 2_788
Mo5 O5 1.648(7) .
Mo5 O16 1.825(8) .
Mo5 O15 1.849(8) .
Mo5 O8 1.941(8) 2_788
Mo5 O17 1.944(7) .
Mo5 O20 2.452(12) 2_788
Mo5 O19 2.472(11) .
Mo6 O6 1.654(7) .
Mo6 O18 1.844(8) .
Mo6 O17 1.865(7) .
Mo6 O13 1.920(8) .
Mo6 O14 1.936(8) 2_788
Mo6 O22 2.418(12) .
Mo6 O19 2.485(12) .
O7 Mo4 1.845(8) 2_788
O8 Mo5 1.941(8) 2_788
O14 Mo6 1.936(8) 2_788
O18 Mo2 1.950(9) 2_788
O19 O20 1.721(17) 2_788
O19 O21 1.735(17) 2_788
O19 O22 1.797(16) .
O20 O19 1.721(17) 2_788
O20 O21 1.743(16) 2_788
O20 Mo5 2.452(12) 2_788
O20 Mo4 2.470(12) 2_788
O21 O19 1.735(17) 2_788
O21 O20 1.743(16) 2_788
O21 Mo1 2.458(11) 2_788
O21 Mo3 2.466(12) 2_788
O21 Mo2 2.495(11) 2_788
O22 Mo4 2.423(11) 2_788
O22 Mo2 2.439(11) 2_788
Ag1 N1 2.251(8) .
Ag1 N8 2.254(10) .
Ag1 N2 2.432(8) .
Ag1 N7 2.454(10) .
Ag2 N5 2.220(10) .
Ag2 N4 2.252(8) .
Ag2 N3 2.413(8) .
Ag2 N6 2.517(10) .
N1 C1 1.328(13) .
N1 C5 1.358(12) .
N2 C6 1.306(13) .
N2 N3 1.388(11) .
N3 C8 1.287(12) .
N4 C10 1.332(12) .
N4 C14 1.342(13) .
N5 C19 1.329(16) .
N5 C15 1.356(18) .
N6 C20 1.249(15) .
N6 N7 1.357(13) .
N7 C22 1.289(16) .
N8 C28 1.330(16) .
N8 C24 1.354(15) .
C1 C2 1.390(14) .
C1 H1A 0.9300 .
C2 C3 1.381(15) .
C2 H2A 0.9300 .
C3 C4 1.384(15) .
C3 H3A 0.9300 .
C4 C5 1.354(14) .
C4 H4A 0.9300 .
C5 C6 1.490(15) .
C6 C7 1.468(15) .
C7 H7A 0.9600 .
C7 H7B 0.9600 .
C7 H7C 0.9600 .
C8 C10 1.479(14) .
C8 C9 1.515(15) .
C9 H9A 0.9600 .
C9 H9B 0.9600 .
C9 H9C 0.9600 .
C10 C11 1.389(13) .
C11 C12 1.418(15) .
C11 H11A 0.9300 .
C12 C13 1.348(16) .
C12 H12A 0.9300 .
C13 C14 1.374(14) .
C13 H13A 0.9300 .
C14 H14A 0.9300 .
C15 C16 1.394(19) .
C15 H15A 0.9300 .
C16 C17 1.38(2) .
C16 H16A 0.9300 .
C17 C18 1.41(2) .
C17 H17A 0.9300 .
C18 C19 1.376(17) .
C18 H18A 0.9300 .
C19 C20 1.510(19) .
C20 C21 1.503(17) .
C21 H21A 0.9600 .
C21 H21B 0.9600 .
C21 H21C 0.9600 .
C22 C24 1.48(2) .
C22 C23 1.518(18) .
C23 H23A 0.9600 .
C23 H23B 0.9600 .
C23 H23C 0.9600 .
C24 C25 1.36(2) .
C25 C26 1.41(3) .
C25 H25A 0.9300 .
C26 C27 1.35(3) .
C26 H26A 0.9300 .
C27 C28 1.38(2) .
C27 H27A 0.9300 .
C28 H28A 0.9300 .
O2W O2W 0.99(8) 2_678
O6W O7W 1.04(7) 1_656
O7W O6W 1.04(7) 1_454
